data_4061315
_journal_name_full Organometallics
_journal_paper_doi 10.1021/om049650s
_journal_year 2004
_chemical_formula_moiety 'C23 H36 Fe Sn'
_chemical_formula_sum 'C23 H36 Fe Sn'
_chemical_formula_weight 487.06
_space_group_IT_number 14
_symmetry_cell_setting monoclinic
_symmetry_space_group_name_Hall '-P 2yn'
_symmetry_space_group_name_H-M 'P 1 21/n 1'
_cell_angle_alpha 90.00
_cell_angle_beta 100.666(11)
_cell_angle_gamma 90.00
_cell_formula_units_Z 4
_cell_length_a 12.138(3)
_cell_length_b 11.4142(8)
_cell_length_c 16.3104(14)
_cell_measurement_temperature 173(2)
_cell_volume 2220.6(6)
_diffrn_ambient_temperature 173(2)
_exptl_crystal_density_diffrn 1.457
_cod_depositor_comments
;
The following automatic conversions were performed:
'_symmetry_cell_setting' value 'Monoclinic' changed to 'monoclinic'
according to '/home/saulius/struct/CIF-dictionaries/cif_core.dic'
dictionary named 'cif_core.dic' version 2.4.1 from 2010-06-29.

Automatic conversion script
Id: cif_fix_enum 1527 2010-12-29 10:47:43Z saulius 
;
_cod_original_sg_symbol_H-M 'P 21/n'
_cod_database_code 4061315

loop_
_symmetry_equiv_pos_as_xyz
'x, y, z'
'-x+1/2, y+1/2, -z+1/2'
'-x, -y, -z'
'x-1/2, -y-1/2, z-1/2'

loop_
_atom_site_label
_atom_site_type_symbol
_atom_site_fract_x
_atom_site_fract_y
_atom_site_fract_z
_atom_site_U_iso_or_equiv
_atom_site_adp_type
_atom_site_occupancy
_atom_site_symmetry_multiplicity
_atom_site_calc_flag
_atom_site_refinement_flags
_atom_site_disorder_assembly
_atom_site_disorder_group
Sn1 Sn 0.968472(13) 0.686491(14) 0.147005(10) 0.02057(7) Uani 1 1 d . . .
Fe1 Fe 0.68766(3) 0.64660(3) 0.11278(2) 0.02098(9) Uani 1 1 d . . .
C1 C 0.8328(2) 0.5755(2) 0.08944(15) 0.0217(5) Uani 1 1 d . . .
C2 C 0.7756(2) 0.4940(2) 0.13382(16) 0.0260(5) Uani 1 1 d . . .
H2A H 0.8064 0.4605 0.1900 0.031 Uiso 1 1 calc R . .
C3 C 0.6674(2) 0.4704(2) 0.08653(17) 0.0283(5) Uani 1 1 d . . .
H3A H 0.6096 0.4179 0.1034 0.034 Uiso 1 1 calc R . .
C4 C 0.6557(2) 0.5361(2) 0.01145(16) 0.0283(5) Uani 1 1 d . . .
H4A H 0.5879 0.5381 -0.0339 0.034 Uiso 1 1 calc R . .
C5 C 0.7563(2) 0.6000(2) 0.01270(15) 0.0253(5) Uani 1 1 d . . .
H5A H 0.7713 0.6543 -0.0321 0.030 Uiso 1 1 calc R . .
C6 C 0.7486(2) 0.7892(2) 0.18220(16) 0.0252(5) Uani 1 1 d . . .
C7 C 0.6851(2) 0.7172(2) 0.22822(16) 0.0262(5) Uani 1 1 d . . .
C8 C 0.5731(2) 0.7072(2) 0.18036(18) 0.0301(6) Uani 1 1 d . . .
C9 C 0.5674(2) 0.7739(2) 0.10550(17) 0.0301(6) Uani 1 1 d . . .
C10 C 0.6765(2) 0.8248(2) 0.10683(17) 0.0267(5) Uani 1 1 d . . .
C11 C 0.7244(3) 0.6640(3) 0.31263(17) 0.0353(6) Uani 1 1 d . . .
H11A H 0.7104 0.7188 0.3558 0.053 Uiso 1 1 calc R . .
H11B H 0.8049 0.6476 0.3202 0.053 Uiso 1 1 calc R . .
H11C H 0.6837 0.5909 0.3171 0.053 Uiso 1 1 calc R . .
C12 C 0.4770(3) 0.6443(3) 0.2076(2) 0.0430(7) Uani 1 1 d . . .
H12A H 0.4392 0.6975 0.2406 0.064 Uiso 1 1 calc R . .
H12B H 0.5055 0.5762 0.2416 0.064 Uiso 1 1 calc R . .
H12C H 0.4237 0.6182 0.1584 0.064 Uiso 1 1 calc R . .
C13 C 0.4663(3) 0.7903(3) 0.0384(2) 0.0429(7) Uani 1 1 d . . .
H13A H 0.4250 0.8599 0.0507 0.064 Uiso 1 1 calc R . .
H13B H 0.4177 0.7213 0.0362 0.064 Uiso 1 1 calc R . .
H13C H 0.4898 0.8003 -0.0154 0.064 Uiso 1 1 calc R . .
C14 C 0.7058(3) 0.9063(3) 0.04209(18) 0.0381(7) Uani 1 1 d . . .
H14A H 0.6731 0.9836 0.0482 0.057 Uiso 1 1 calc R . .
H14B H 0.6761 0.8752 -0.0136 0.057 Uiso 1 1 calc R . .
H14C H 0.7875 0.9135 0.0494 0.057 Uiso 1 1 calc R . .
C15 C 0.8732(2) 0.8146(2) 0.20574(17) 0.0282(5) Uani 1 1 d . . .
H15A H 0.8968 0.8108 0.2671 0.034 Uiso 1 1 calc R . .
H15B H 0.8887 0.8945 0.1873 0.034 Uiso 1 1 calc R . .
C16 C 1.0839(2) 0.5893(3) 0.24257(17) 0.0338(6) Uani 1 1 d . . .
C17 C 1.1275(5) 0.4806(4) 0.2036(3) 0.0865(17) Uani 1 1 d . . .
H17A H 1.1694 0.4312 0.2478 0.130 Uiso 1 1 calc R . .
H17B H 1.1770 0.5049 0.1656 0.130 Uiso 1 1 calc R . .
H17C H 1.0641 0.4363 0.1726 0.130 Uiso 1 1 calc R . .
C18 C 1.1808(3) 0.6676(4) 0.2817(2) 0.0543(10) Uani 1 1 d . . .
H18A H 1.2337 0.6224 0.3224 0.082 Uiso 1 1 calc R . .
H18B H 1.1520 0.7336 0.3099 0.082 Uiso 1 1 calc R . .
H18C H 1.2192 0.6973 0.2381 0.082 Uiso 1 1 calc R . .
C19 C 1.0231(3) 0.5501(4) 0.3112(2) 0.0595(11) Uani 1 1 d . . .
H19A H 1.0756 0.5088 0.3544 0.089 Uiso 1 1 calc R . .
H19B H 0.9615 0.4975 0.2877 0.089 Uiso 1 1 calc R . .
H19C H 0.9931 0.6188 0.3356 0.089 Uiso 1 1 calc R . .
C20 C 1.0570(2) 0.7695(3) 0.05604(17) 0.0299(6) Uani 1 1 d . . .
C21 C 1.0996(4) 0.8894(4) 0.0909(3) 0.0789(15) Uani 1 1 d . . .
H21A H 1.1450 0.9252 0.0538 0.118 Uiso 1 1 calc R . .
H21B H 1.1453 0.8793 0.1466 0.118 Uiso 1 1 calc R . .
H21C H 1.0355 0.9401 0.0945 0.118 Uiso 1 1 calc R . .
C22 C 0.9803(3) 0.7876(4) -0.0270(2) 0.0590(11) Uani 1 1 d . . .
H22A H 1.0230 0.8214 -0.0667 0.089 Uiso 1 1 calc R . .
H22B H 0.9195 0.8410 -0.0200 0.089 Uiso 1 1 calc R . .
H22C H 0.9486 0.7122 -0.0483 0.089 Uiso 1 1 calc R . .
C23 C 1.1547(4) 0.6948(4) 0.0428(3) 0.0725(14) Uani 1 1 d . . .
H23A H 1.1961 0.7350 0.0049 0.109 Uiso 1 1 calc R . .
H23B H 1.1269 0.6195 0.0185 0.109 Uiso 1 1 calc R . .
H23C H 1.2046 0.6812 0.0965 0.109 Uiso 1 1 calc R . .

loop_
_atom_site_aniso_label
_atom_site_aniso_U_11
_atom_site_aniso_U_22
_atom_site_aniso_U_33
_atom_site_aniso_U_23
_atom_site_aniso_U_13
_atom_site_aniso_U_12
Sn1 0.02050(10) 0.02089(10) 0.02021(9) -0.00033(6) 0.00351(6) -0.00076(6)
Fe1 0.02116(17) 0.01951(18) 0.02258(17) -0.00160(13) 0.00485(13) 0.00103(13)
C1 0.0218(11) 0.0192(11) 0.0240(11) -0.0046(9) 0.0039(9) 0.0010(9)
C2 0.0282(13) 0.0183(12) 0.0308(13) -0.0013(10) 0.0038(10) 0.0005(10)
C3 0.0272(13) 0.0213(12) 0.0357(14) -0.0050(11) 0.0043(11) -0.0053(10)
C4 0.0267(13) 0.0277(13) 0.0286(13) -0.0088(10) 0.0005(10) 0.0003(10)
C5 0.0281(13) 0.0268(13) 0.0213(11) -0.0042(10) 0.0051(10) 0.0014(10)
C6 0.0285(13) 0.0224(12) 0.0265(12) -0.0065(10) 0.0101(10) 0.0000(10)
C7 0.0282(13) 0.0245(12) 0.0283(13) -0.0033(10) 0.0118(10) 0.0025(10)
C8 0.0257(13) 0.0313(14) 0.0358(14) -0.0038(11) 0.0120(11) 0.0032(11)
C9 0.0299(13) 0.0253(12) 0.0354(14) -0.0031(11) 0.0068(11) 0.0080(11)
C10 0.0316(14) 0.0201(12) 0.0286(13) -0.0019(10) 0.0062(11) 0.0046(10)
C11 0.0429(17) 0.0390(16) 0.0257(13) 0.0004(11) 0.0111(12) -0.0013(13)
C12 0.0283(15) 0.0518(19) 0.0526(19) -0.0046(16) 0.0173(14) -0.0025(14)
C13 0.0356(16) 0.0406(17) 0.0489(18) -0.0049(14) -0.0020(14) 0.0143(14)
C14 0.0546(19) 0.0278(14) 0.0319(14) 0.0033(12) 0.0081(13) 0.0033(13)
C15 0.0303(13) 0.0267(13) 0.0289(13) -0.0106(10) 0.0092(11) -0.0038(10)
C16 0.0334(14) 0.0355(15) 0.0283(13) 0.0030(12) -0.0050(11) 0.0030(12)
C17 0.123(4) 0.068(3) 0.057(2) -0.003(2) -0.014(3) 0.061(3)
C18 0.0348(17) 0.078(3) 0.0442(19) 0.0135(18) -0.0079(14) -0.0143(17)
C19 0.053(2) 0.074(3) 0.0425(19) 0.0286(18) -0.0149(16) -0.0199(19)
C20 0.0307(13) 0.0322(14) 0.0297(13) 0.0031(11) 0.0127(11) 0.0008(11)
C21 0.111(4) 0.069(3) 0.064(3) -0.004(2) 0.036(3) -0.054(3)
C22 0.0439(19) 0.096(3) 0.0380(18) 0.0255(19) 0.0105(15) -0.003(2)
C23 0.062(3) 0.108(4) 0.058(2) 0.029(2) 0.038(2) 0.036(2)

loop_
_geom_bond_atom_site_label_1
_geom_bond_atom_site_label_2
_geom_bond_distance
_geom_bond_site_symmetry_2
_geom_bond_publ_flag
Sn1 C1 2.151(2) . ?
Sn1 C15 2.191(3) . ?
Sn1 C16 2.194(3) . ?
Sn1 C20 2.201(3) . ?
Fe1 C5 2.036(2) . ?
Fe1 C1 2.038(2) . ?
Fe1 C2 2.038(3) . ?
Fe1 C10 2.040(2) . ?
Fe1 C6 2.041(3) . ?
Fe1 C9 2.047(3) . ?
Fe1 C8 2.048(3) . ?
Fe1 C7 2.054(3) . ?
Fe1 C4 2.058(2) . ?
Fe1 C3 2.061(3) . ?
C1 C2 1.435(3) . ?
C1 C5 1.441(3) . ?
C2 C3 1.419(3) . ?
C3 C4 1.421(4) . ?
C4 C5 1.419(4) . ?
C6 C10 1.430(4) . ?
C6 C7 1.431(4) . ?
C6 C15 1.517(4) . ?
C7 C8 1.441(4) . ?
C7 C11 1.499(4) . ?
C8 C9 1.430(4) . ?
C8 C12 1.505(4) . ?
C9 C10 1.442(4) . ?
C9 C13 1.497(4) . ?
C10 C14 1.499(4) . ?
C16 C19 1.516(5) . ?
C16 C18 1.521(4) . ?
C16 C17 1.532(5) . ?
C20 C23 1.508(4) . ?
C20 C22 1.510(4) . ?
C20 C21 1.534(5) . ?
